data_2016141
loop_
_publ_author_name
'Ojala, Charles R.'
'Ojala, William H.'
'Britton, Doyle'
'Cramer, Christopher J.'

_publ_section_title
;
 Three polymorphs of 4-4'-diiodobenzalazine, and
 4-chloro-4'-iodobenzalazine
;
_journal_coeditor_code GA3056
_journal_issue 9
_journal_name_full 'Acta Crystallographica Section C'
_journal_page_first o518
_journal_page_last o523
_journal_paper_doi 10.1107/S0108270107034786
_journal_volume 63
_journal_year 2007
_chemical_formula_iupac 'C14 H10 I2 N2'
_chemical_formula_moiety 'C14 H10 I2 N2'
_chemical_formula_sum 'C14 H10 I2 N2'
_chemical_formula_weight 460.04
_chemical_name_systematic
;
4-iodobenzaldehyde azine
;
_space_group_IT_number 14
_symmetry_cell_setting monoclinic
_symmetry_space_group_name_Hall '-P 2yn'
_symmetry_space_group_name_H-M 'P 1 21/n 1'
_atom_sites_solution_hydrogens geom
_atom_sites_solution_primary direct
_atom_sites_solution_secondary difmap
_audit_creation_method SHELXTL
_cell_angle_alpha 90.00
_cell_angle_beta 104.346(3)
_cell_angle_gamma 90.00
_cell_formula_units_Z 2
_cell_length_a 8.4303(17)
_cell_length_b 5.6453(12)
_cell_length_c 15.248(3)
_cell_measurement_reflns_used 2860
_cell_measurement_temperature 174(2)
_cell_measurement_theta_max 25.5
_cell_measurement_theta_min 2.5
_cell_volume 703.0(2)
_computing_cell_refinement 'SAINT (Bruker, 2003)'
_computing_data_collection 'SMART (Bruker, 2003)'
_computing_data_reduction SAINT
_computing_molecular_graphics SHELXTL
_computing_publication_material SHELXTL
_computing_structure_refinement SHELXTL
_computing_structure_solution 'SHELXTL (Sheldrick, 1997)'
_diffrn_ambient_temperature 174(2)
_diffrn_measured_fraction_theta_full 0.994
_diffrn_measured_fraction_theta_max 0.994
_diffrn_measurement_device_type
;
Bruker SMART 1K CCD area-detector diffractometer
;
_diffrn_measurement_method '\w scans'
_diffrn_radiation_monochromator graphite
_diffrn_radiation_source 'fine-focus sealed tube'
_diffrn_radiation_type MoK\a
_diffrn_radiation_wavelength 0.71073
_diffrn_reflns_av_R_equivalents 0.052
_diffrn_reflns_av_sigmaI/netI 0.043
_diffrn_reflns_limit_h_max 10
_diffrn_reflns_limit_h_min -10
_diffrn_reflns_limit_k_max 7
_diffrn_reflns_limit_k_min -7
_diffrn_reflns_limit_l_max 19
_diffrn_reflns_limit_l_min -19
_diffrn_reflns_number 7699
_diffrn_reflns_theta_full 27.49
_diffrn_reflns_theta_max 27.49
_diffrn_reflns_theta_min 2.53
_diffrn_standards_decay_% 'less than 1'
_diffrn_standards_number 0
_exptl_absorpt_coefficient_mu 4.457
_exptl_absorpt_correction_T_max 0.87
_exptl_absorpt_correction_T_min 0.54
_exptl_absorpt_correction_type multi-scan
_exptl_absorpt_process_details
;
(SADABS; Sheldrick, 2003; Blessing, 1995)
;
_exptl_crystal_colour 'pale yellow'
_exptl_crystal_density_diffrn 2.173
_exptl_crystal_density_method 'not measured'
_exptl_crystal_description needle
_exptl_crystal_F_000 428
_exptl_crystal_size_max 0.30
_exptl_crystal_size_mid 0.06
_exptl_crystal_size_min 0.03
_refine_diff_density_max 0.48
_refine_diff_density_min -0.61
_refine_ls_extinction_expression Fc^*^=kFc[1+0.001xFc^2^\l^3^/sin(2\q)]^-1/4^
_refine_ls_extinction_method none
_refine_ls_goodness_of_fit_ref 1.02
_refine_ls_hydrogen_treatment constr
_refine_ls_matrix_type full
_refine_ls_number_parameters 83
_refine_ls_number_reflns 1600
_refine_ls_number_restraints 0
_refine_ls_restrained_S_all 1.02
_refine_ls_R_factor_all 0.058
_refine_ls_R_factor_gt 0.031
_refine_ls_shift/su_max 0.001
_refine_ls_shift/su_mean 0.000
_refine_ls_structure_factor_coef Fsqd
_refine_ls_weighting_details
;
 w=1/[\s^2^(Fo^2^)+(0.028P)^2^] where P=(Fo^2^+2Fc^2^)/3
;
_refine_ls_weighting_scheme calc
_refine_ls_wR_factor_gt 0.055
_refine_ls_wR_factor_ref 0.061
_reflns_number_gt 1189
_reflns_number_total 1600
_reflns_threshold_expression '>2\s(I) '
_cod_data_source_file ga3056.cif
_cod_data_source_block I,I-B
_cod_original_cell_volume 703.0(3)
_cod_original_sg_symbol_H-M 'P 21/n'
_cod_database_code 2016141
_cod_database_fobs_code 2016141

loop_
_symmetry_equiv_pos_as_xyz
'x, y, z'
'-x+1/2, y+1/2, -z+1/2'
'-x, -y, -z'
'x-1/2, -y-1/2, z-1/2'

loop_
_atom_site_type_symbol
_atom_site_label
_atom_site_fract_x
_atom_site_fract_y
_atom_site_fract_z
_atom_site_U_iso_or_equiv
_atom_site_adp_type
_atom_site_calc_flag
_atom_site_refinement_flags
_atom_site_occupancy
I I1 1.14291(3) 1.16954(5) 0.306393(19) 0.03499(13) Uani d . 1
N N1 0.5738(4) 0.5302(7) 0.4884(2) 0.0301(8) Uani d . 1
C C1 0.9511(5) 1.0231(7) 0.3531(3) 0.0251(9) Uani d . 1
C C2 0.8041(5) 1.1403(7) 0.3377(3) 0.0289(9) Uani d . 1
C C3 0.6780(5) 1.0432(7) 0.3695(3) 0.0274(9) Uani d . 1
C C4 0.6982(5) 0.8283(7) 0.4157(3) 0.0263(9) Uani d . 1
C C5 0.8486(5) 0.7121(7) 0.4307(3) 0.0286(9) Uani d . 1
C C6 0.9762(5) 0.8064(7) 0.4003(3) 0.0299(10) Uani d . 1
C C7 0.5607(5) 0.7274(7) 0.4465(3) 0.0285(10) Uani d . 1
H H2 0.7890 1.2862 0.3057 0.035 Uiso calc R 1
H H3 0.5764 1.1244 0.3596 0.033 Uiso calc R 1
H H5 0.8633 0.5656 0.4623 0.034 Uiso calc R 1
H H6 1.0786 0.7271 0.4109 0.036 Uiso calc R 1
H H7 0.4598 0.8109 0.4348 0.034 Uiso calc R 1

loop_
_atom_site_aniso_label
_atom_site_aniso_U_11
_atom_site_aniso_U_22
_atom_site_aniso_U_33
_atom_site_aniso_U_12
_atom_site_aniso_U_13
_atom_site_aniso_U_23
I1 0.02812(17) 0.0440(2) 0.03479(19) -0.00089(15) 0.01144(12) 0.00570(16)
N1 0.0252(18) 0.030(2) 0.036(2) -0.0060(16) 0.0102(16) 0.0003(17)
C1 0.027(2) 0.024(2) 0.026(2) -0.0049(18) 0.0097(18) -0.0032(18)
C2 0.034(2) 0.026(2) 0.026(2) -0.001(2) 0.0059(18) -0.0007(18)
C3 0.022(2) 0.029(2) 0.031(2) 0.0006(18) 0.0066(18) -0.0029(19)
C4 0.029(2) 0.026(2) 0.023(2) -0.001(2) 0.0056(17) -0.0042(19)
C5 0.030(2) 0.024(2) 0.029(2) 0.0019(18) 0.0032(18) 0.0056(18)
C6 0.027(2) 0.033(2) 0.029(2) 0.006(2) 0.0056(18) 0.005(2)
C7 0.027(2) 0.030(2) 0.028(2) -0.0017(18) 0.0059(19) -0.0073(19)

loop_
_atom_type_symbol
_atom_type_description
_atom_type_scat_dispersion_real
_atom_type_scat_dispersion_imag
_atom_type_scat_source
C C 0.0033 0.0016 'International Tables Vol C Tables 4.2.6.8 and 6.1.1.4'
H H 0.0000 0.0000 'International Tables Vol C Tables 4.2.6.8 and 6.1.1.4'
N N 0.0061 0.0033 'International Tables Vol C Tables 4.2.6.8 and 6.1.1.4'
I I -0.4742 1.8119 'International Tables Vol C Tables 4.2.6.8 and 6.1.1.4'

loop_
_geom_angle_atom_site_label_1
_geom_angle_atom_site_label_2
_geom_angle_atom_site_label_3
_geom_angle_site_symmetry_3
_geom_angle
C3 C4 C5 . 119.0(4)
C3 C4 C7 . 119.5(4)
C5 C4 C7 . 121.5(4)
C7 N1 N1 3_666 111.3(4)
C6 C5 C4 . 121.1(4)
C6 C5 H5 . 119.5
C4 C5 H5 . 119.5
C5 C6 C1 . 118.4(4)
C5 C6 H6 . 120.8
C1 C6 H6 . 120.8
C2 C1 C6 . 121.3(4)
C2 C1 I1 . 119.5(3)
C6 C1 I1 . 119.1(3)
C1 C2 C3 . 119.2(4)
C1 C2 H2 . 120.4
C3 C2 H2 . 120.4
C2 C3 C4 . 120.9(4)
C2 C3 H3 . 119.6
C4 C3 H3 . 119.6
N1 C7 C4 . 121.4(4)
N1 C7 H7 . 119.3
C4 C7 H7 . 119.3

loop_
_geom_bond_atom_site_label_1
_geom_bond_atom_site_label_2
_geom_bond_site_symmetry_2
_geom_bond_distance
I1 C1 . 2.091(4)
C4 C3 . 1.392(6)
C4 C5 . 1.395(5)
C4 C7 . 1.468(6)
N1 C7 . 1.275(5)
N1 N1 3_666 1.418(6)
C5 C6 . 1.380(6)
C5 H5 . 0.9500
C6 C1 . 1.409(5)
C6 H6 . 0.9500
C1 C2 . 1.373(5)
C2 C3 . 1.386(5)
C2 H2 . 0.9500
C3 H3 . 0.9500
C7 H7 . 0.9500

loop_
_geom_torsion_atom_site_label_1
_geom_torsion_atom_site_label_2
_geom_torsion_atom_site_label_3
_geom_torsion_atom_site_label_4
_geom_torsion_site_symmetry_1
_geom_torsion
C3 C4 C5 C6 . -0.2(6)
C7 C4 C5 C6 . 179.0(4)
C4 C5 C6 C1 . -0.3(6)
C5 C6 C1 C2 . 0.4(6)
C5 C6 C1 I1 . 180.0(3)
C6 C1 C2 C3 . 0.1(6)
I1 C1 C2 C3 . -179.5(3)
C1 C2 C3 C4 . -0.6(6)
C5 C4 C3 C2 . 0.7(6)
C7 C4 C3 C2 . -178.5(4)
N1 N1 C7 C4 3_666 179.7(4)
C3 C4 C7 N1 . 179.5(4)
C5 C4 C7 N1 . 0.3(6)
